data_4342314
loop_
_publ_author_name
'Kaur, Aman'
'Ribelli, Thomas G.'
'Schr\"oder, Kristin'
'Matyjaszewski, Krzysztof'
'Pintauer, Tomislav'

_publ_section_title
;
 Properties and ATRP Activity of Copper Complexes with Substituted
 Tris(2-pyridylmethyl)amine-Based Ligands.
;
_journal_issue 4
_journal_name_full 'Inorganic chemistry'
_journal_page_first 1474
_journal_page_last 1486
_journal_paper_doi 10.1021/ic502484s
_journal_volume 54
_journal_year 2015
_chemical_formula_moiety 'C21 H24 Br Cu N4 O'
_chemical_formula_sum 'C21 H24 Br Cu N4 O'
_chemical_formula_weight 491.89
_chemical_name_systematic
; 
 ? 
;
_space_group_IT_number 2
_symmetry_cell_setting triclinic
_symmetry_space_group_name_Hall '-P 1'
_symmetry_space_group_name_H-M 'P -1'
_atom_sites_solution_hydrogens geom
_atom_sites_solution_primary direct
_atom_sites_solution_secondary difmap
_audit_creation_method SHELXL-97
_cell_angle_alpha 108.248(9)
_cell_angle_beta 102.053(9)
_cell_angle_gamma 101.989(9)
_cell_formula_units_Z 2
_cell_length_a 9.8318(14)
_cell_length_b 10.1915(12)
_cell_length_c 11.5258(14)
_cell_measurement_reflns_used 3394
_cell_measurement_temperature 150
_cell_measurement_theta_max 32.456
_cell_measurement_theta_min 2.418
_cell_volume 1025.2(2)
_computing_cell_refinement 'SAINT(Bruker, 1998)'
_computing_data_collection 'SMART (Bruker, 1998)'
_computing_data_reduction SAINT
_computing_molecular_graphics 'SHELXTL-97 (Sheldrick, 2000)'
_computing_publication_material 'ORTEP-3 for windows (Faruggia, 1997)'
_computing_structure_refinement 'SHELXL-97 (Sheldrick, 2008)'
_computing_structure_solution 'SHELXS-97 (Sheldrick, 2008)'
_diffrn_ambient_temperature 150
_diffrn_measured_fraction_theta_full 0.996
_diffrn_measured_fraction_theta_max 0.996
_diffrn_measurement_device_type 'Bruker Smart ApexII'
_diffrn_measurement_method '\f and\w scans'
_diffrn_radiation_monochromator graphite
_diffrn_radiation_source 'fine-focus sealed tube'
_diffrn_radiation_type MoK\a
_diffrn_radiation_wavelength 0.71073
_diffrn_reflns_av_R_equivalents 0.0782
_diffrn_reflns_av_sigmaI/netI 0.0901
_diffrn_reflns_limit_h_max 11
_diffrn_reflns_limit_h_min -11
_diffrn_reflns_limit_k_max 11
_diffrn_reflns_limit_k_min -11
_diffrn_reflns_limit_l_max 13
_diffrn_reflns_limit_l_min -13
_diffrn_reflns_number 10829
_diffrn_reflns_theta_full 24.46
_diffrn_reflns_theta_max 24.46
_diffrn_reflns_theta_min 2.22
_exptl_absorpt_coefficient_mu 3.033
_exptl_absorpt_correction_T_max 0.9086
_exptl_absorpt_correction_T_min 0.5479
_exptl_absorpt_correction_type multi-scan
_exptl_crystal_colour Yellow
_exptl_crystal_density_diffrn 1.594
_exptl_crystal_density_method 'not measured'
_exptl_crystal_description Plate
_exptl_crystal_F_000 588
_exptl_crystal_size_max 0.22
_exptl_crystal_size_mid 0.10
_exptl_crystal_size_min 0.03
_refine_diff_density_max 0.552
_refine_diff_density_min -0.586
_refine_diff_density_rms 0.111
_refine_ls_extinction_method none
_refine_ls_goodness_of_fit_ref 0.867
_refine_ls_hydrogen_treatment mixed
_refine_ls_matrix_type full
_refine_ls_number_parameters 256
_refine_ls_number_reflns 3394
_refine_ls_number_restraints 0
_refine_ls_restrained_S_all 0.867
_refine_ls_R_factor_all 0.0922
_refine_ls_R_factor_gt 0.0483
_refine_ls_shift/su_max 0.042
_refine_ls_shift/su_mean 0.002
_refine_ls_structure_factor_coef Fsqd
_refine_ls_weighting_details 'calc w=1/[\s^2^(Fo^2^)+(0.1000P)^2^+0.0000P] where P=(Fo^2^+2Fc^2^)/3'
_refine_ls_weighting_scheme calc
_refine_ls_wR_factor_gt 0.1201
_refine_ls_wR_factor_ref 0.1503
_reflns_number_gt 2181
_reflns_number_total 3394
_reflns_threshold_expression >2sigma(I)
_cod_data_source_file ic502484s_si_002.cif
_cod_data_source_block '[CuI(TPMAstar1)Br]'
_cod_depositor_comments
;
The following automatic conversions were performed:

'_symmetry_cell_setting' value 'Triclinic' changed to 'triclinic'
according to
/usr/data/users/saulius/crontab/automatic-downloads/rss-feeds/ACS/lib/dictionaries/cif_core.dic
dictionary named 'cif_core.dic' version 2.4.2 from 2011-04-26.

Automatic conversion script
Id: cif_fix_values 3008 2015-01-20 13:52:24Z robertas 

 Adding full bibliography for 4342314--4342319.cif.
;
_cod_database_code 4342314

loop_
_symmetry_equiv_pos_as_xyz
'x, y, z'
'-x, -y, -z'

loop_
_atom_site_label
_atom_site_type_symbol
_atom_site_fract_x
_atom_site_fract_y
_atom_site_fract_z
_atom_site_U_iso_or_equiv
_atom_site_adp_type
_atom_site_occupancy
_atom_site_symmetry_multiplicity
_atom_site_calc_flag
_atom_site_refinement_flags
Br1 Br 0.35695(7) 0.10023(8) 0.27910(6) 0.0356(2) Uani 1 1 d .
Cu1 Cu 0.29973(8) 0.16703(9) 0.10138(7) 0.0310(3) Uani 1 1 d .
N1 N 0.4257(5) 0.3703(6) 0.1403(5) 0.0269(12) Uani 1 1 d .
N2 N 0.2158(6) 0.0310(6) -0.0812(5) 0.0287(13) Uani 1 1 d .
N3 N 0.2284(8) 0.4447(8) 0.3262(7) 0.0580(19) Uani 1 1 d .
N4 N 0.1246(5) 0.2692(6) 0.0328(5) 0.0264(12) Uani 1 1 d .
C3 C 0.5663(7) 0.6599(7) 0.2197(6) 0.0308(16) Uani 1 1 d .
C5 C 0.3631(7) 0.4543(7) 0.0923(6) 0.0258(15) Uani 1 1 d .
C20 C 0.3183(7) 0.5702(8) 0.4312(6) 0.0348(17) Uani 1 1 d .
H20 H 0.3842 0.5630 0.4980 0.042 Uiso 1 1 calc R
C4 C 0.4303(7) 0.6020(7) 0.1288(6) 0.0256(15) Uani 1 1 d .
C2 C 0.6338(7) 0.5714(8) 0.2673(6) 0.0313(16) Uani 1 1 d .
C17 C 0.1232(6) 0.5958(6) 0.2342(5) 0.0185(13) Uani 1 1 d .
H17 H 0.0590 0.6057 0.1680 0.022 Uiso 1 1 calc R
C1 C 0.5576(7) 0.4296(7) 0.2257(6) 0.0300(16) Uani 1 1 d .
H1 H 0.5998 0.3703 0.2586 0.036 Uiso 1 1 calc R
C16 C 0.1331(7) 0.4664(8) 0.2292(6) 0.0304(16) Uani 1 1 d .
C19 C 0.3073(8) 0.7031(8) 0.4334(6) 0.0355(17) Uani 1 1 d .
H19 H 0.3671 0.7871 0.5007 0.043 Uiso 1 1 calc R
C21 C 0.0390(7) 0.3370(7) 0.1109(6) 0.0304(16) Uani 1 1 d .
H21A H -0.0160 0.2660 0.1365 0.037 Uiso 1 1 calc R
H21B H -0.0299 0.3674 0.0595 0.037 Uiso 1 1 calc R
C9 C 0.2155(7) 0.3740(7) -0.0065(6) 0.0275(15) Uani 1 1 d .
H9A H 0.1649 0.4432 -0.0185 0.033 Uiso 1 1 calc R
H9B H 0.2291 0.3226 -0.0876 0.033 Uiso 1 1 calc R
C14 C 0.0940(7) 0.0415(7) -0.1514(6) 0.0257(14) Uani 1 1 d .
C13 C 0.0304(7) -0.0439(8) -0.2785(7) 0.0336(16) Uani 1 1 d .
H13 H -0.0549 -0.0347 -0.3237 0.040 Uiso 1 1 calc R
C15 C 0.0217(7) 0.1479(7) -0.0822(6) 0.0303(16) Uani 1 1 d .
H15A H -0.0243 0.1871 -0.1411 0.036 Uiso 1 1 calc R
H15B H -0.0540 0.0962 -0.0569 0.036 Uiso 1 1 calc R
C10 C 0.2791(7) -0.0632(7) -0.1405(7) 0.0334(17) Uani 1 1 d .
H10 H 0.3660 -0.0683 -0.0938 0.040 Uiso 1 1 calc R
C12 C 0.0940(7) -0.1436(7) -0.3385(7) 0.0364(17) Uani 1 1 d .
H12 H 0.0524 -0.2027 -0.4244 0.044 Uiso 1 1 calc R
C11 C 0.2215(7) -0.1533(8) -0.2678(7) 0.0364(17) Uani 1 1 d .
H11 H 0.2673 -0.2192 -0.3052 0.044 Uiso 1 1 calc R
C18 C 0.2065(8) 0.7099(8) 0.3350(7) 0.0396(18) Uani 1 1 d .
H18 H 0.1965 0.8000 0.3398 0.048 Uiso 1 1 calc R
O1 O 0.6383(5) 0.8043(5) 0.2592(4) 0.0356(12) Uani 1 1 d .
C8 C 0.3627(8) 0.6994(8) 0.0738(7) 0.0355(17) Uani 1 1 d .
H8A H 0.3166 0.7501 0.1313 0.053 Uiso 1 1 calc R
H8B H 0.2917 0.6416 -0.0074 0.053 Uiso 1 1 calc R
H8C H 0.4373 0.7677 0.0627 0.053 Uiso 1 1 calc R
C6 C 0.7852(7) 0.6329(9) 0.3644(7) 0.048(2) Uani 1 1 d .
H6A H 0.7765 0.6706 0.4491 0.071 Uiso 1 1 calc R
H6B H 0.8428 0.7089 0.3472 0.071 Uiso 1 1 calc R
H6C H 0.8313 0.5576 0.3578 0.071 Uiso 1 1 calc R
C7 C 0.6268(9) 0.8920(8) 0.3792(7) 0.0459(19) Uani 1 1 d .
H7A H 0.5414 0.9233 0.3647 0.069 Uiso 1 1 calc R
H7B H 0.7113 0.9748 0.4207 0.069 Uiso 1 1 calc R
H7C H 0.6199 0.8364 0.4325 0.069 Uiso 1 1 calc R

loop_
_atom_site_aniso_label
_atom_site_aniso_U_11
_atom_site_aniso_U_22
_atom_site_aniso_U_33
_atom_site_aniso_U_23
_atom_site_aniso_U_13
_atom_site_aniso_U_12
Br1 0.0371(4) 0.0365(5) 0.0296(4) 0.0161(4) 0.0015(3) 0.0059(3)
Cu1 0.0341(5) 0.0283(5) 0.0241(5) 0.0100(4) 0.0008(4) 0.0033(4)
N1 0.023(3) 0.028(3) 0.026(3) 0.009(3) 0.006(2) 0.002(2)
N2 0.028(3) 0.024(3) 0.032(3) 0.011(3) 0.007(3) 0.004(3)
N3 0.061(5) 0.067(5) 0.046(5) 0.020(4) 0.020(4) 0.017(4)
N4 0.030(3) 0.023(3) 0.019(3) 0.004(2) 0.004(2) 0.002(2)
C3 0.032(4) 0.027(4) 0.024(4) 0.006(3) 0.009(3) -0.005(3)
C5 0.032(4) 0.028(4) 0.016(3) 0.005(3) 0.009(3) 0.007(3)
C20 0.034(4) 0.051(5) 0.018(4) 0.014(4) 0.005(3) 0.013(4)
C4 0.026(4) 0.023(4) 0.023(4) 0.008(3) 0.008(3) 0.000(3)
C2 0.030(4) 0.037(4) 0.024(4) 0.009(3) 0.008(3) 0.005(3)
C17 0.022(3) 0.019(3) 0.013(3) 0.003(3) 0.001(3) 0.011(3)
C1 0.024(4) 0.029(4) 0.026(4) 0.004(3) 0.002(3) 0.000(3)
C16 0.024(4) 0.045(5) 0.022(4) 0.013(3) 0.009(3) 0.005(3)
C19 0.041(4) 0.033(4) 0.020(4) -0.001(3) 0.007(3) 0.004(3)
C21 0.033(4) 0.025(4) 0.026(4) 0.002(3) 0.009(3) 0.005(3)
C9 0.030(4) 0.026(4) 0.021(4) 0.009(3) 0.003(3) 0.001(3)
C14 0.023(3) 0.020(4) 0.027(4) 0.007(3) 0.005(3) -0.004(3)
C13 0.031(4) 0.036(4) 0.028(4) 0.010(3) 0.003(3) 0.007(3)
C15 0.031(4) 0.031(4) 0.022(4) 0.008(3) 0.003(3) 0.003(3)
C10 0.030(4) 0.030(4) 0.039(4) 0.015(4) 0.008(3) 0.004(3)
C12 0.038(4) 0.028(4) 0.026(4) 0.001(3) 0.002(3) -0.003(3)
C11 0.038(4) 0.042(5) 0.028(4) 0.010(4) 0.011(3) 0.015(4)
C18 0.058(5) 0.034(4) 0.038(5) 0.017(4) 0.023(4) 0.022(4)
O1 0.045(3) 0.028(3) 0.019(2) 0.004(2) 0.005(2) -0.007(2)
C8 0.042(4) 0.036(4) 0.036(4) 0.023(4) 0.013(3) 0.011(3)
C6 0.034(4) 0.059(6) 0.037(5) 0.020(4) -0.002(4) -0.003(4)
C7 0.056(5) 0.035(5) 0.038(5) 0.006(4) 0.013(4) 0.006(4)

loop_
_atom_type_symbol
_atom_type_description
_atom_type_scat_dispersion_real
_atom_type_scat_dispersion_imag
_atom_type_scat_source
C C 0.0033 0.0016 'International Tables Vol C Tables 4.2.6.8 and 6.1.1.4'
H H 0.0000 0.0000 'International Tables Vol C Tables 4.2.6.8 and 6.1.1.4'
N N 0.0061 0.0033 'International Tables Vol C Tables 4.2.6.8 and 6.1.1.4'
O O 0.0106 0.0060 'International Tables Vol C Tables 4.2.6.8 and 6.1.1.4'
Cu Cu 0.3201 1.2651 'International Tables Vol C Tables 4.2.6.8 and 6.1.1.4'
Br Br -0.2901 2.4595 'International Tables Vol C Tables 4.2.6.8 and 6.1.1.4'

loop_
_geom_angle_atom_site_label_1
_geom_angle_atom_site_label_2
_geom_angle_atom_site_label_3
_geom_angle
N2 Cu1 N1 118.5(2)
N2 Cu1 N4 80.4(2)
N1 Cu1 N4 79.29(19)
N2 Cu1 Br1 125.70(15)
N1 Cu1 Br1 110.51(15)
N4 Cu1 Br1 132.37(13)
C1 N1 C5 118.8(6)
C1 N1 Cu1 123.1(4)
C5 N1 Cu1 117.3(4)
C10 N2 C14 117.6(6)
C10 N2 Cu1 124.0(4)
C14 N2 Cu1 118.2(4)
C16 N3 C20 116.4(7)
C21 N4 C9 111.8(5)
C21 N4 C15 108.0(5)
C9 N4 C15 109.8(5)
C21 N4 Cu1 124.9(4)
C9 N4 Cu1 98.6(3)
C15 N4 Cu1 102.8(4)
O1 C3 C4 119.7(6)
O1 C3 C2 119.5(6)
C4 C3 C2 120.7(6)
N1 C5 C4 122.4(6)
N1 C5 C9 113.9(6)
C4 C5 C9 123.6(6)
C19 C20 N3 119.2(6)
C19 C20 H20 120.4
N3 C20 H20 120.4
C3 C4 C5 116.9(6)
C3 C4 C8 119.6(6)
C5 C4 C8 123.5(6)
C1 C2 C3 117.1(6)
C1 C2 C6 121.6(6)
C3 C2 C6 121.3(6)
C18 C17 C16 118.5(6)
C18 C17 H17 120.8
C16 C17 H17 120.8
N1 C1 C2 124.0(6)
N1 C1 H1 118.0
C2 C1 H1 118.0
C17 C16 N3 123.3(6)
C17 C16 C21 117.6(6)
N3 C16 C21 119.1(6)
C18 C19 C20 119.0(7)
C18 C19 H19 120.5
C20 C19 H19 120.5
N4 C21 C16 112.6(5)
N4 C21 H21A 109.1
C16 C21 H21A 109.1
N4 C21 H21B 109.1
C16 C21 H21B 109.1
H21A C21 H21B 107.8
N4 C9 C5 111.8(5)
N4 C9 H9A 109.2
C5 C9 H9A 109.2
N4 C9 H9B 109.2
C5 C9 H9B 109.2
H9A C9 H9B 107.9
N2 C14 C13 122.7(6)
N2 C14 C15 117.1(6)
C13 C14 C15 120.1(6)
C14 C13 C12 119.5(6)
C14 C13 H13 120.3
C12 C13 H13 120.3
N4 C15 C14 113.5(5)
N4 C15 H15A 108.9
C14 C15 H15A 108.9
N4 C15 H15B 108.9
C14 C15 H15B 108.9
H15A C15 H15B 107.7
N2 C10 C11 123.1(6)
N2 C10 H10 118.5
C11 C10 H10 118.5
C13 C12 C11 118.4(6)
C13 C12 H12 120.8
C11 C12 H12 120.8
C12 C11 C10 118.7(6)
C12 C11 H11 120.7
C10 C11 H11 120.7
C17 C18 C19 123.6(7)
C17 C18 H18 118.2
C19 C18 H18 118.2
C3 O1 C7 114.2(5)
C4 C8 H8A 109.5
C4 C8 H8B 109.5
H8A C8 H8B 109.5
C4 C8 H8C 109.5
H8A C8 H8C 109.5
H8B C8 H8C 109.5
C2 C6 H6A 109.5
C2 C6 H6B 109.5
H6A C6 H6B 109.5
C2 C6 H6C 109.5
H6A C6 H6C 109.5
H6B C6 H6C 109.5
O1 C7 H7A 109.5
O1 C7 H7B 109.5
H7A C7 H7B 109.5
O1 C7 H7C 109.5
H7A C7 H7C 109.5
H7B C7 H7C 109.5

loop_
_geom_bond_atom_site_label_1
_geom_bond_atom_site_label_2
_geom_bond_distance
Br1 Cu1 2.3509(10)
Cu1 N2 2.001(6)
Cu1 N1 2.036(5)
Cu1 N4 2.316(5)
N1 C1 1.336(8)
N1 C5 1.338(8)
N2 C10 1.339(8)
N2 C14 1.342(8)
N3 C16 1.407(9)
N3 C20 1.413(10)
N4 C21 1.471(8)
N4 C9 1.489(7)
N4 C15 1.484(8)
C3 O1 1.374(8)
C3 C4 1.390(9)
C3 C2 1.400(9)
C5 C4 1.397(9)
C5 C9 1.519(9)
C20 C19 1.374(10)
C20 H20 0.9300
C4 C8 1.523(8)
C2 C1 1.359(9)
C2 C6 1.529(9)
C17 C18 1.317(9)
C17 C16 1.327(9)
C17 H17 0.9300
C1 H1 0.9300
C16 C21 1.515(9)
C19 C18 1.371(10)
C19 H19 0.9300
C21 H21A 0.9700
C21 H21B 0.9700
C9 H9A 0.9700
C9 H9B 0.9700
C14 C13 1.373(9)
C14 C15 1.528(9)
C13 C12 1.381(10)
C13 H13 0.9300
C15 H15A 0.9700
C15 H15B 0.9700
C10 C11 1.382(10)
C10 H10 0.9300
C12 C11 1.386(9)
C12 H12 0.9300
C11 H11 0.9300
C18 H18 0.9300
O1 C7 1.435(8)
C8 H8A 0.9600
C8 H8B 0.9600
C8 H8C 0.9600
C6 H6A 0.9600
C6 H6B 0.9600
C6 H6C 0.9600
C7 H7A 0.9600
C7 H7B 0.9600
C7 H7C 0.9600
